data_2102793
loop_
_publ_author_name
'Radha A. V.'
'Kamath, P. Vishnu'
'Shivakumara, C.'

_publ_section_title
;
 Order and disorder among the layered double hydroxides: a combined Rietveld
 and DIFFaX approach
;
_journal_coden_ASTM ASBSDK
_journal_coeditor_code LM5004
_journal_issue 2
_journal_name_full
;
 Acta Crystallographica, Section B: Structural Science
;
_journal_page_first 243
_journal_page_last 250
_journal_paper_doi 10.1107/S010876810700122X
_journal_volume 63
_journal_year 2007
_space_group_IT_number 166
_symmetry_cell_setting rhombohedral
_symmetry_space_group_name_Hall '-R 3 2"'
_symmetry_space_group_name_H-M 'R -3 m :H'
_cell_angle_alpha 90.00000
_cell_angle_beta 90.00000
_cell_angle_gamma 120.00000
_cell_length_a 3.066045(19)
_cell_length_b 3.066045(19)
_cell_length_c 22.5931129(3)
_cell_volume 183.93(2)
_computing_structure_refinement FULLPROF
_diffrn_ambient_temperature 298
_diffrn_radiation_type 'Cu K\a'
_refine_ls_number_parameters 16
_refine_ls_number_reflns 44
_refine_ls_number_restraints 0
_cod_data_source_file lm5004.cif
_cod_depositor_comments
;
The following automatic conversions were performed:
'_symmetry_cell_setting' value 'Rhombohedral' changed to 'rhombohedral'
according to '/home/saulius/struct/CIF-dictionaries/cif_core.dic'
dictionary named 'cif_core.dic' version 2.4.1 from 2010-06-29.

Automatic conversion script
Id: cif_fix_enum 1527 2010-12-29 10:47:43Z saulius 
;
_cod_original_sg_symbol_H-M 'R -3 M'
_cod_database_code 2102793

loop_
_symmetry_equiv_pos_as_xyz
x,y,z
-y,x-y,z
-x+y,-x,z
-y,-x,z
-x+y,y,z
x,x-y,z
-x,-y,-z
y,-x+y,-z
x-y,x,-z
y,x,-z
x-y,-y,-z
-x,-x+y,-z
x+2/3,y+1/3,z+1/3
-y+2/3,x-y+1/3,z+1/3
-x+y+2/3,-x+1/3,z+1/3
-y+2/3,-x+1/3,z+1/3
-x+y+2/3,y+1/3,z+1/3
x+2/3,x-y+1/3,z+1/3
-x+2/3,-y+1/3,-z+1/3
y+2/3,-x+y+1/3,-z+1/3
x-y+2/3,x+1/3,-z+1/3
y+2/3,x+1/3,-z+1/3
x-y+2/3,-y+1/3,-z+1/3
-x+2/3,-x+y+1/3,-z+1/3
x+1/3,y+2/3,z+2/3
-y+1/3,x-y+2/3,z+2/3
-x+y+1/3,-x+2/3,z+2/3
-y+1/3,-x+2/3,z+2/3
-x+y+1/3,y+2/3,z+2/3
x+1/3,x-y+2/3,z+2/3
-x+1/3,-y+2/3,-z+2/3
y+1/3,-x+y+2/3,-z+2/3
x-y+1/3,x+2/3,-z+2/3
y+1/3,x+2/3,-z+2/3
x-y+1/3,-y+2/3,-z+2/3
-x+1/3,-x+y+2/3,-z+2/3

loop_
_atom_site_type_symbol
_atom_site_label
_atom_site_fract_x
_atom_site_fract_y
_atom_site_fract_z
_atom_site_U_iso_or_equiv
_atom_site_adp_type
_atom_site_occupancy
Co Co 0.00000 0.00000 0.00000 0.00921 Uiso 0.68157
Al Al 0.00000 0.00000 0.00000 0.00921 Uiso 0.31147
O O1 0.00000 0.00000 0.3747(4) 0.00000 Uiso 1.00000
O O2 0.11386 -0.11386 0.50000 0.00000 Uiso 0.16627
C C 0.00000 0.00000 0.16700 0.00000 Uiso 0.07787

loop_
_atom_type_symbol
_atom_type_scat_dispersion_real
_atom_type_scat_dispersion_imag
_atom_type_scat_source
Co -2.46400 3.60800 International_Tables_for_Crystallography_Vol.C(1991)_Tables_6.1.1.4_and_6.1.1.5
Al 0.20400 0.24600 International_Tables_for_Crystallography_Vol.C(1991)_Tables_6.1.1.4_and_6.1.1.5
O 0.04700 0.03200 International_Tables_for_Crystallography_Vol.C(1991)_Tables_6.1.1.4_and_6.1.1.5
C 0.01700 0.00900 International_Tables_for_Crystallography_Vol.C(1991)_Tables_6.1.1.4_and_6.1.1.5

loop_
_cod_changelog_entry_id
_cod_changelog_entry_author
_cod_changelog_entry_date
_cod_changelog_entry_text
1 'Vaitkus, Antanas' 2023-12-04T19:29:47+02:00
;
 Updated values of the '_atom_type_symbol' data item to match the values of the
 '_atom_site_type_symbol' data item. Updated bibliographic information.
;
